data_2105557
loop_
_publ_author_name
'Haines, J.'
'Chateau, C.'
'L\'eger, J. M.'
'Le Sauze, A.'
'Diot, N.'
'Marchand, R.'
'Hull, S.'

_publ_section_title
;
 Crystal structure of moganite-type phosphorus oxynitride: relationship to
 other twinned-quartz-based structures
;
_journal_issue 5
_journal_name_full 'Acta Crystallographica Section B'
_journal_page_first 677
_journal_page_last 682
_journal_paper_doi 10.1107/S010876819900347X
_journal_volume 55
_journal_year 1999
_chemical_formula_moiety 'N O P'
_chemical_formula_sum 'N O P'
_chemical_formula_weight 60.98
_chemical_name_systematic
;
phosphorus oxynitride
;
_space_group_IT_number 15
_symmetry_cell_setting monoclinic
_symmetry_space_group_name_Hall '-I 2ya'
_symmetry_space_group_name_H-M 'I 1 2/a 1'
_atom_type_scat_source 'GSAS (Larson and Von Dreele, 1994)'
_cell_angle_alpha 90.0
_cell_angle_beta 90.013(6)
_cell_angle_gamma 90.0
_cell_formula_units_Z 12
_cell_length_a 8.5194(2)
_cell_length_b 4.74480(10)
_cell_length_c 10.3970(3)
_cell_measurement_temperature 298
_cell_volume 420.276(18)
_computing_structure_refinement 'GSAS (Larson and Von Dreele, 1994)'
_diffrn_ambient_temperature 298
_diffrn_measurement_device 'Polaris medium resolution diffractometer'
_diffrn_measurement_method tof
_diffrn_radiation_probe neutron
_diffrn_radiation_source ISIS_spallation_source
_diffrn_radiation_type neutron
_exptl_absorpt_correction_type none
_refine_ls_number_constraints 0
_refine_ls_number_parameters 37
_refine_ls_number_restraints 0
_refine_ls_shift/su_max .13
_refine_ls_shift/su_mean .02
_cod_data_source_file br0087.cif
_cod_data_source_block PON
_cod_original_cell_volume 420.270(10)
_cod_database_code 2105557

loop_
_symmetry_equiv_pos_as_xyz
+x,+y,+z
-x+1/2,+y,-z
-x,-y,-z
+x+1/2,-y,+z
+x+1/2,+y+1/2,+z+1/2
-x,+y+1/2,-z+1/2
-x+1/2,-y+1/2,-z+1/2
+x,-y+1/2,+z+1/2

loop_
_atom_site_label
_atom_site_fract_x
_atom_site_fract_y
_atom_site_fract_z
_atom_site_U_iso_or_equiv
_atom_site_thermal_displace_type
_atom_site_occupancy
P1 .25 -.010(3) .0 .0127(15) Uiso 1.0
P2 .0021(9) .2406(6) .1653(4) .0031(7) Uiso 1.0
O3 -.0112(5) .0597(5) .2912(2) .0126(8) Uiso .5
N3 -.0112(5) .0597(5) .2912(2) .0126(8) Uiso .5
O4 .1572(5) .1811(8) .0963(4) .0323(13) Uiso .5
N4 .1572(5) .1811(8) .0963(4) .0323(13) Uiso .5
O5 -.1362(5) .2106(9) .0701(4) .0335(14) Uiso .5
N5 -.1362(5) .2106(9) .0701(4) .0335(14) Uiso .5

loop_
_atom_type_symbol
P
O
N

loop_
_geom_angle_atom_site_label_1
_geom_angle_atom_site_label_2
_geom_angle_atom_site_label_3
_geom_angle_site_symmetry_1
_geom_angle_site_symmetry_3
_geom_angle
_geom_angle_publ_flag
O5 P1 O5 3_555 4_555 103.6(10) yes
O5 P1 O4 3_555 . 110.0(2) yes
O5 P1 O4 3_555 2_555 111.9(2) yes
O5 P1 O4 4_555 . 111.9(2) yes
O5 P1 O4 4_555 2_555 110.0(2) yes
O4 P1 O4 . 2_555 109.3(10) yes
O3 P2 O3 . 6_555 106.7(2) yes
O3 P2 O5 . . 115.4(4) yes
O3 P2 O4 . . 110.7(4) yes
O3 P2 O5 6_555 . 108.0(3) yes
O3 P2 O4 6_555 . 105.6(4) yes
O5 P2 O4 . . 110.0(2) yes
P2 O3 P2 . 6_545 139.3(2) yes
P1 O5 P2 3_555 . 147.0(5) yes
P1 O4 P2 . . 147.5(5) yes

loop_
_geom_bond_atom_site_label_1
_geom_bond_atom_site_label_2
_geom_bond_site_symmetry_2
_geom_bond_distance
_geom_bond_publ_flag
P1 O4 . 1.564(10) yes
P1 O4 2_555 1.564(10) yes
P1 O5 3_555 1.543(10) yes
P1 O5 4_555 1.543(10) yes
P2 O3 . 1.569(4) yes
P2 O3 6_555 1.582(3) yes
P2 O4 . 1.530(7) yes
P2 O5 . 1.545(6) yes
